data_9004167
loop_
_publ_author_name
'Kato T'
'Takeuchi Y'

_publ_section_title
;
 The pyrosmalite group of minerals I. Structure refinement of
 Manganpyrosmalite
 Note: sample 2
 Note: z-coordinate for AlM4 changed
 Locality: Kyurazawa mine, Japan
;
_journal_name_full 'The Canadian Mineralogist'
_journal_page_first 1
_journal_page_last 6
_journal_volume 21
_journal_year 1983
_chemical_formula_sum 'Cl1.47 Fe1.6 H8.5 Mn6 O23.53 Si6'
_chemical_name_mineral Pyrosmalite-(Mn)
_space_group_IT_number 164
_symmetry_space_group_name_Hall '-P 3 2"'
_symmetry_space_group_name_H-M 'P -3 m 1'
_cell_angle_alpha 90
_cell_angle_beta 90
_cell_angle_gamma 120
_cell_formula_units_Z 2
_cell_length_a 13.422
_cell_length_b 13.422
_cell_length_c 7.165
_cell_volume 1117.844
_cod_original_formula_sum 'Mn6 Fe1.6 Si6 O23.53 Cl1.47 H8.5'
_cod_database_code 9004167

loop_
_symmetry_equiv_pos_as_xyz
x,y,z
-y,-x,z
y,-x+y,-z
-x,-x+y,-z
-x+y,-x,z
-x+y,y,z
-x,-y,-z
y,x,-z
-y,x-y,z
x,x-y,z
x-y,x,-z
x-y,-y,-z

loop_
_atom_site_label
_atom_site_fract_x
_atom_site_fract_y
_atom_site_fract_z
_atom_site_occupancy
_atom_site_U_iso_or_equiv
_atom_site_type_symbol
_atom_site_attached_hydrogens
MnM1 0.00000 0.00000 0.00000 0.75000 0.01634 Mn 0
FeM1 0.00000 0.00000 0.00000 0.20000 0.01634 Fe 0
MnM2 0.25420 0.00000 0.00000 0.75000 0.00963 Mn 0
FeM2 0.25420 0.00000 0.00000 0.20000 0.00963 Fe 0
MnM3 0.50000 0.00000 0.00000 0.75000 0.00646 Mn 0
FeM3 0.50000 0.00000 0.00000 0.20000 0.00646 Fe 0
MnM4 0.50240 0.25120 0.02280 0.75000 0.00659 Mn 0
FeM4 0.50240 0.25120 0.02280 0.20000 0.00659 Fe 0
Si 0.43690 0.10360 0.62410 1.00000 0.00659 Si 0
O1 0.34050 0.00000 0.50000 1.00000 0.01786 O 0
O2 0.56440 0.12880 0.55740 1.00000 0.01520 O 0
O3 0.43020 0.21510 0.55530 1.00000 0.01330 O 0
O4 0.42000 0.08390 0.84860 1.00000 0.00608 O 0
Cl1 0.16840 0.08420 0.77330 0.49000 0.02799 Cl 0
O-H1 0.16840 0.08420 0.77330 0.51000 0.02799 O 1
O-H2 0.33500 0.16750 0.14070 1.00000 0.00583 O 1
O-H3 0.58150 0.16300 0.14950 1.00000 0.00507 O 1
O-H4 0.33333 0.66667 0.12330 1.00000 0.00659 O 1

loop_
_cod_changelog_entry_id
_cod_changelog_entry_author
_cod_changelog_entry_date
_cod_changelog_entry_text
1
;cod-tools version 3.8.0
Id: cif_guess_AMCSD_atom_types 9581 2023-05-17 12:35:41Z saulius
;
2023-05-18T11:37:57+03:00
;Derived atom types and hydrogen counts
from atom names that follow the AMCSD naming convention
(Wat == water, O-H == hydroxyl).
;

loop_
_cod_related_entry_id
_cod_related_entry_database
_cod_related_entry_code
1 AMCSD 0005190
2 AMCSD 0005192

loop_
_[local]_alternative_name_id
_[local]_alternative_name_type
_[local]_alternative_name_source
_[local]_alternative_name_source_id
_[local]_alternative_name_value
1 mineral AMCSD 0005190 "Manganpyrosmalite"
2 mineral AMCSD 0005192 "Pyrosmalite-(Mn)"

_database_code_amcsd 0005190
